data_2015220
loop_
_publ_author_name
'Takagi, Rie'
'Johnsson, Mats'

_publ_section_title
;
 Ca~2~CuTe~4~O~10~Cl~2~, a new synthetic tellurium(IV) oxochloride
;
_journal_coeditor_code TA1512
_journal_issue 10
_journal_name_full 'Acta Crystallographica Section C'
_journal_page_first i106
_journal_page_last i108
_journal_paper_doi 10.1107/S0108270105028234
_journal_volume 61
_journal_year 2005
_chemical_formula_iupac 'Ca2 Cu Te4 O10 Cl2'
_chemical_formula_moiety 'Cl2 Cu O10 Te4, 2(Ca)'
_chemical_formula_sum 'Ca2 Cl2 Cu O10 Te4'
_chemical_formula_weight 885.00
_chemical_name_systematic
;
dicalcium copper tetratellurium decaoxide dichloride
;
_space_group_IT_number 2
_symmetry_cell_setting triclinic
_symmetry_space_group_name_Hall '-P 1'
_symmetry_space_group_name_H-M 'P -1'
_atom_sites_solution_primary direct
_atom_sites_solution_secondary difmap
_audit_creation_method SHELXL-97
_cell_angle_alpha 71.60(6)
_cell_angle_beta 79.26(6)
_cell_angle_gamma 77.63(5)
_cell_formula_units_Z 1
_cell_length_a 5.421(2)
_cell_length_b 7.266(3)
_cell_length_c 8.717(5)
_cell_measurement_reflns_used 1170
_cell_measurement_temperature 291(2)
_cell_measurement_theta_max 28.1
_cell_measurement_theta_min 1.9
_cell_volume 315.6(3)
_computing_cell_refinement 'program (reference)?'
_computing_data_collection 'program (reference)?'
_computing_data_reduction 'program (reference)?'
_computing_molecular_graphics 'DIAMOND (Bergerhoff, 1996)'
_computing_publication_material 'program (reference)?'
_computing_structure_refinement 'SHELXL97 (Sheldrick, 1997)'
_computing_structure_solution 'SHELXS97 (Sheldrick, 1997)'
_diffrn_ambient_temperature 291(2)
_diffrn_detector_area_resol_mean 6.7
_diffrn_measured_fraction_theta_full 0.983
_diffrn_measured_fraction_theta_max 0.983
_diffrn_measurement_device_type 'STOE IPDS'
_diffrn_measurement_method \f-scan
_diffrn_radiation_monochromator graphite
_diffrn_radiation_source 'fine-focus sealed tube'
_diffrn_radiation_type MoK\a
_diffrn_radiation_wavelength 0.71073
_diffrn_reflns_av_R_equivalents 0.0461
_diffrn_reflns_av_sigmaI/netI 0.0293
_diffrn_reflns_limit_h_max 7
_diffrn_reflns_limit_h_min -7
_diffrn_reflns_limit_k_max 9
_diffrn_reflns_limit_k_min -9
_diffrn_reflns_limit_l_max 11
_diffrn_reflns_limit_l_min -11
_diffrn_reflns_number 4989
_diffrn_reflns_theta_full 27.91
_diffrn_reflns_theta_max 27.91
_diffrn_reflns_theta_min 2.48
_diffrn_standards_decay_% 0
_diffrn_standards_interval_count 0
_diffrn_standards_interval_time 0
_diffrn_standards_number 0
_exptl_absorpt_coefficient_mu 12.066
_exptl_absorpt_correction_T_max 0.2335
_exptl_absorpt_correction_T_min 0.1360
_exptl_absorpt_correction_type numerical
_exptl_absorpt_process_details
;
[X-RED (Stoe & Cie, 1996) and X-SHAPE (Stoe & Cie, 1997)]
;
_exptl_crystal_colour green
_exptl_crystal_density_diffrn 4.656
_exptl_crystal_density_method 'not measured'
_exptl_crystal_description plate
_exptl_crystal_F_000 391
_exptl_crystal_size_max 0.16
_exptl_crystal_size_mid 0.14
_exptl_crystal_size_min 0.12
_refine_diff_density_max 1.027
_refine_diff_density_min -0.826
_refine_ls_extinction_method none
_refine_ls_goodness_of_fit_ref 1.056
_refine_ls_hydrogen_treatment undef
_refine_ls_matrix_type full
_refine_ls_number_parameters 88
_refine_ls_number_reflns 1487
_refine_ls_number_restraints 0
_refine_ls_restrained_S_all 1.056
_refine_ls_R_factor_all 0.0210
_refine_ls_R_factor_gt 0.0182
_refine_ls_shift/su_max 0.001
_refine_ls_shift/su_mean 0.000
_refine_ls_structure_factor_coef Fsqd
_refine_ls_weighting_details 'calc w=1/[\s^2^(Fo^2^)+(0.0269P)^2^+0.0814P] where P=(Fo^2^+2Fc^2^)/3'
_refine_ls_weighting_scheme calc
_refine_ls_wR_factor_gt 0.0429
_refine_ls_wR_factor_ref 0.0439
_reflns_number_gt 1381
_reflns_number_total 1487
_reflns_threshold_expression I>2\s(I)
_cod_data_source_file ta1512.cif
_cod_data_source_block I
_cod_database_code 2015220

loop_
_symmetry_equiv_pos_as_xyz
'x, y, z'
'-x, -y, -z'

loop_
_atom_site_label
_atom_site_fract_x
_atom_site_fract_y
_atom_site_fract_z
_atom_site_U_iso_or_equiv
_atom_site_adp_type
_atom_site_calc_flag
_atom_site_refinement_flags
_atom_site_occupancy
_atom_site_disorder_assembly
_atom_site_disorder_group
_atom_site_type_symbol
Te1 0.38491(4) 0.58760(3) 0.14712(2) 0.00890(7) Uani d . 1 . . Te
Te2 -0.39092(3) 0.81909(3) 0.38968(2) 0.00850(7) Uani d . 1 . . Te
Cu1 0.0000 1.0000 0.5000 0.01125(12) Uani d S 1 . . Cu
Ca1 0.17134(13) 1.10242(9) 0.10488(7) 0.01070(12) Uani d . 1 . . Ca
Cl1 -0.11270(17) 0.39350(13) 0.34489(12) 0.02541(19) Uani d . 1 . . Cl
O1 0.3293(4) 0.4007(3) 0.0257(3) 0.0121(4) Uani d . 1 . . O
O2 -0.1067(4) 0.9451(3) 0.3201(2) 0.0134(4) Uani d . 1 . . O
O3 0.5523(4) 0.8242(3) 0.1759(2) 0.0119(4) Uani d . 1 . . O
O4 -0.6544(4) 1.0432(3) 0.3753(2) 0.0115(4) Uani d . 1 . . O
O5 0.1675(4) 0.7991(3) 0.0367(3) 0.0136(4) Uani d . 1 . . O

loop_
_atom_site_aniso_label
_atom_site_aniso_U_11
_atom_site_aniso_U_22
_atom_site_aniso_U_33
_atom_site_aniso_U_12
_atom_site_aniso_U_13
_atom_site_aniso_U_23
Te1 0.00890(11) 0.00888(11) 0.00852(10) -0.00125(7) -0.00136(7) -0.00197(7)
Te2 0.00704(11) 0.00997(11) 0.00889(10) -0.00177(8) -0.00164(7) -0.00269(7)
Cu1 0.0073(2) 0.0201(3) 0.0096(2) -0.0037(2) -0.00124(18) -0.00787(19)
Ca1 0.0103(3) 0.0109(3) 0.0111(3) -0.0033(2) -0.0030(2) -0.0014(2)
Cl1 0.0185(4) 0.0192(4) 0.0333(4) 0.0003(3) -0.0058(3) -0.0011(3)
O1 0.0107(10) 0.0136(10) 0.0136(9) -0.0043(9) 0.0022(8) -0.0067(8)
O2 0.0114(11) 0.0225(11) 0.0097(9) -0.0089(9) 0.0000(8) -0.0061(8)
O3 0.0133(11) 0.0151(10) 0.0106(9) -0.0017(9) -0.0049(8) -0.0068(8)
O4 0.0075(10) 0.0136(10) 0.0133(10) 0.0006(8) -0.0020(8) -0.0048(8)
O5 0.0130(11) 0.0115(10) 0.0166(10) 0.0020(9) -0.0079(8) -0.0035(8)

loop_
_atom_type_symbol
_atom_type_description
_atom_type_scat_dispersion_real
_atom_type_scat_dispersion_imag
_atom_type_scat_source
Te Te -0.5308 1.6751 'International Tables Vol C Tables 4.2.6.8 and 6.1.1.4'
Cu Cu 0.3201 1.2651 'International Tables Vol C Tables 4.2.6.8 and 6.1.1.4'
Ca Ca 0.2262 0.3064 'International Tables Vol C Tables 4.2.6.8 and 6.1.1.4'
Cl Cl 0.1484 0.1585 'International Tables Vol C Tables 4.2.6.8 and 6.1.1.4'
O O 0.0106 0.0060 'International Tables Vol C Tables 4.2.6.8 and 6.1.1.4'

loop_
_geom_angle_atom_site_label_1
_geom_angle_atom_site_label_2
_geom_angle_atom_site_label_3
_geom_angle_site_symmetry_1
_geom_angle_site_symmetry_3
_geom_angle
O5 Te1 O1 . 2_665 97.39(11)
O5 Te1 O1 . . 94.28(11)
O1 Te1 O1 2_665 . 76.28(11)
O5 Te1 O3 . . 81.82(10)
O1 Te1 O3 2_665 . 79.69(10)
O1 Te1 O3 . . 154.95(8)
O2 Te2 O4 . . 99.67(11)
O2 Te2 O3 . 1_455 96.44(11)
O4 Te2 O3 . 1_455 87.52(11)
O2 Te2 O4 . 2_476 73.44(9)
O4 Te2 O4 . 2_476 75.35(10)
O3 Te2 O4 1_455 2_476 157.99(8)
O2 Cu1 O2 . 2_576 180.0000(10)
O2 Cu1 O4 . 1_655 92.22(10)
O2 Cu1 O4 2_576 1_655 87.78(10)
O2 Cu1 O4 . 2_476 87.78(10)
O2 Cu1 O4 2_576 2_476 92.22(10)
O4 Cu1 O4 1_655 2_476 180.0000(10)
O2 Cu1 Cl1 . 1_565 88.81(9)
O2 Cu1 Cl1 2_576 1_565 91.19(9)
O4 Cu1 Cl1 1_655 1_565 80.98(9)
O4 Cu1 Cl1 2_476 1_565 99.02(9)
O2 Cu1 Cl1 . 2_566 91.19(9)
O2 Cu1 Cl1 2_576 2_566 88.81(9)
O4 Cu1 Cl1 1_655 2_566 99.02(9)
O4 Cu1 Cl1 2_476 2_566 80.98(9)
Cl1 Cu1 Cl1 1_565 2_566 180.0000(10)
O5 Ca1 O2 2_575 . 85.36(10)
O5 Ca1 O1 2_575 1_565 99.20(10)
O2 Ca1 O1 . 1_565 136.04(9)
O5 Ca1 O5 2_575 . 79.76(10)
O2 Ca1 O5 . . 77.71(9)
O1 Ca1 O5 1_565 . 146.24(8)
O5 Ca1 O3 2_575 . 142.86(9)
O2 Ca1 O3 . . 93.49(10)
O1 Ca1 O3 1_565 . 106.83(9)
O5 Ca1 O3 . . 63.84(8)
O5 Ca1 O4 2_575 1_655 148.15(9)
O2 Ca1 O4 . 1_655 70.95(9)
O1 Ca1 O4 1_565 1_655 84.62(10)
O5 Ca1 O4 . 1_655 114.06(9)
O3 Ca1 O4 . 1_655 62.08(9)
O5 Ca1 O3 2_575 2_675 86.05(9)
O2 Ca1 O3 . 2_675 158.22(8)
O1 Ca1 O3 1_565 2_675 65.22(9)
O5 Ca1 O3 . 2_675 81.09(9)
O3 Ca1 O3 . 2_675 81.48(10)
O4 Ca1 O3 1_655 2_675 123.31(8)
O5 Ca1 Cl1 2_575 1_565 90.17(8)
O2 Ca1 Cl1 . 1_565 68.43(8)
O1 Ca1 Cl1 1_565 1_565 67.86(7)
O5 Ca1 Cl1 . 1_565 145.35(7)
O3 Ca1 Cl1 . 1_565 123.88(7)
O4 Ca1 Cl1 1_655 1_565 61.80(7)
O3 Ca1 Cl1 2_675 1_565 131.59(7)

loop_
_geom_bond_atom_site_label_1
_geom_bond_atom_site_label_2
_geom_bond_site_symmetry_2
_geom_bond_distance
_geom_bond_publ_flag
Te1 O5 . 1.841(3) yes
Te1 O1 2_665 1.945(3) yes
Te1 O1 . 2.064(2) yes
Te1 O3 . 2.206(2) yes
Te1 Te1 2_665 3.153(2) ?
Te1 Te2 1_655 3.5854(18) ?
Te1 Ca1 . 3.5920(19) ?
Te1 Ca1 2_675 3.593(3) ?
Te2 O2 . 1.867(2) yes
Te2 O4 . 1.910(2) yes
Te2 O3 1_455 1.932(2) yes
Te2 O4 2_476 2.616(3) yes
Cu1 O2 . 1.945(2) yes
Cu1 O2 2_576 1.945(2) ?
Cu1 O4 1_655 2.017(3) yes
Cu1 O4 2_476 2.017(3) ?
Cu1 Cl1 1_565 2.738(2) yes
Cu1 Cl1 2_566 2.738(2) ?
Cu1 Te2 2_576 3.1456(14) ?
Cu1 Ca1 . 3.281(2) ?
Cu1 Ca1 2_576 3.281(2) ?
Cu1 Te2 1_655 3.363(2) ?
Cu1 Te2 2_476 3.363(2) ?
Ca1 O5 2_575 2.266(3) yes
Ca1 O2 . 2.330(3) yes
Ca1 O1 1_565 2.353(3) yes
Ca1 O5 . 2.462(3) yes
Ca1 O3 . 2.575(3) yes
Ca1 O4 1_655 2.579(3) yes
Ca1 O3 2_675 2.583(3) yes
Ca1 Cl1 1_565 3.379(2) yes
Ca1 Te2 1_655 3.593(3) ?
